data_2235651
loop_
_publ_author_name
'Saeed, Sohail'
'Rashid, Naghmana'
'Hussain, Rizwan'
'Jasinski, Jerry P.'
'Keeley, Amanda C.'

_publ_section_title
;
 <i>N</i>,<i>N</i>-Dicyclohexylcyclohexanecarboxamide
;
_journal_coeditor_code TK5114
_journal_issue 7
_journal_name_full 'Acta Crystallographica Section E'
_journal_page_first o2215
_journal_paper_doi 10.1107/S1600536812027766
_journal_volume 68
_journal_year 2012
_chemical_formula_iupac 'C19 H33 N O'
_chemical_formula_moiety 'C19 H33 N O'
_chemical_formula_sum 'C19 H33 N O'
_chemical_formula_weight 291.46
_chemical_name_systematic
;
<i>N</i>,<i>N</i>-Dicyclohexylcyclohexanecarboxamide
;
_space_group_IT_number 14
_symmetry_cell_setting monoclinic
_symmetry_space_group_name_Hall '-P 2ybc'
_symmetry_space_group_name_H-M 'P 1 21/c 1'
_atom_sites_solution_hydrogens geom
_atom_sites_solution_primary direct
_atom_sites_solution_secondary difmap
_audit_creation_method SHELXL-97
_cell_angle_alpha 90.00
_cell_angle_beta 102.890(3)
_cell_angle_gamma 90.00
_cell_formula_units_Z 4
_cell_length_a 9.8237(3)
_cell_length_b 16.8736(5)
_cell_length_c 10.8886(3)
_cell_measurement_reflns_used 5299
_cell_measurement_temperature 173(2)
_cell_measurement_theta_max 71.1369
_cell_measurement_theta_min 4.1617
_cell_volume 1759.42(9)
_computing_cell_refinement '<i>CrysAlis PRO</i> (Agilent, 2012)'
_computing_data_collection '<i>CrysAlis PRO</i> (Agilent, 2012)'
_computing_data_reduction '<i>CrysAlis RED</i> (Agilent, 2012)'
_computing_molecular_graphics '<i>SHELXTL</i> (Sheldrick, 2008)'
_computing_publication_material '<i>SHELXTL</i> (Sheldrick, 2008)'
_computing_structure_refinement '<i>SHELXL97</i> (Sheldrick, 2008)'
_computing_structure_solution '<i>SHELXS97</i> (Sheldrick, 2008)'
_diffrn_ambient_temperature 173(2)
_diffrn_detector_area_resol_mean 16.1500
_diffrn_measured_fraction_theta_full 0.999
_diffrn_measured_fraction_theta_max 0.988
_diffrn_measurement_device_type 'Agilent Xcalibur Eos Gemini'
_diffrn_measurement_method '\w scans'
_diffrn_radiation_monochromator graphite
_diffrn_radiation_source 'Enhance (Cu) X-ray Source'
_diffrn_radiation_type CuK\a
_diffrn_radiation_wavelength 1.54184
_diffrn_reflns_av_R_equivalents 0.0283
_diffrn_reflns_av_sigmaI/netI 0.0245
_diffrn_reflns_limit_h_max 9
_diffrn_reflns_limit_h_min -11
_diffrn_reflns_limit_k_max 18
_diffrn_reflns_limit_k_min -20
_diffrn_reflns_limit_l_max 13
_diffrn_reflns_limit_l_min -13
_diffrn_reflns_number 10594
_diffrn_reflns_theta_full 67.50
_diffrn_reflns_theta_max 71.28
_diffrn_reflns_theta_min 4.62
_exptl_absorpt_coefficient_mu 0.502
_exptl_absorpt_correction_T_max 1.00000
_exptl_absorpt_correction_T_min 0.94008
_exptl_absorpt_correction_type multi-scan
_exptl_absorpt_process_details '(CrysAlis PRO; Agilent, 2012)'
_exptl_crystal_colour colourless
_exptl_crystal_density_diffrn 1.100
_exptl_crystal_density_method 'not measured'
_exptl_crystal_description chunk
_exptl_crystal_F_000 648
_exptl_crystal_size_max 0.44
_exptl_crystal_size_mid 0.38
_exptl_crystal_size_min 0.18
_refine_diff_density_max 0.250
_refine_diff_density_min -0.188
_refine_ls_extinction_method none
_refine_ls_goodness_of_fit_ref 1.048
_refine_ls_hydrogen_treatment constr
_refine_ls_matrix_type full
_refine_ls_number_parameters 190
_refine_ls_number_reflns 3369
_refine_ls_number_restraints 0
_refine_ls_restrained_S_all 1.048
_refine_ls_R_factor_all 0.0479
_refine_ls_R_factor_gt 0.0443
_refine_ls_shift/su_max 0.000
_refine_ls_shift/su_mean 0.000
_refine_ls_structure_factor_coef Fsqd
_refine_ls_weighting_details 'calc w=1/[\s^2^(Fo^2^)+(0.0730P)^2^+0.3063P] where P=(Fo^2^+2Fc^2^)/3'
_refine_ls_weighting_scheme calc
_refine_ls_wR_factor_gt 0.1191
_refine_ls_wR_factor_ref 0.1227
_reflns_number_gt 3023
_reflns_number_total 3369
_reflns_threshold_expression I>2sigma(I)
_cod_data_source_file tk5114.cif
_cod_data_source_block I
_cod_original_cell_volume 1759.42(10)
_cod_original_sg_symbol_H-M 'P 21/c'
_cod_database_code 2235651
_cod_database_fobs_code 2235651

loop_
_symmetry_equiv_pos_as_xyz
'x, y, z'
'-x, y+1/2, -z+1/2'
'-x, -y, -z'
'x, -y-1/2, z-1/2'

loop_
_atom_site_type_symbol
_atom_site_label
_atom_site_fract_x
_atom_site_fract_y
_atom_site_fract_z
_atom_site_U_iso_or_equiv
_atom_site_adp_type
_atom_site_calc_flag
_atom_site_refinement_flags
_atom_site_occupancy
_atom_site_symmetry_multiplicity
N N1 0.32349(9) 0.15353(5) 0.74526(8) 0.0246(2) Uani d . 1 1
O O1 0.41858(10) 0.24422(5) 0.89266(8) 0.0357(2) Uani d . 1 1
C C1 0.41307(11) 0.21416(6) 0.78858(10) 0.0248(2) Uani d . 1 1
C C2 0.51580(11) 0.24121(6) 0.71036(10) 0.0247(2) Uani d . 1 1
H H2 0.4683 0.2412 0.6211 0.030 Uiso calc R 1 1
C C3 0.63773(12) 0.18184(7) 0.73050(12) 0.0316(3) Uani d . 1 1
H H3A 0.6814 0.1789 0.8195 0.038 Uiso calc R 1 1
H H3B 0.6021 0.1296 0.7032 0.038 Uiso calc R 1 1
C C4 0.74652(13) 0.20629(8) 0.65716(13) 0.0383(3) Uani d . 1 1
H H4A 0.8240 0.1693 0.6747 0.046 Uiso calc R 1 1
H H4B 0.7053 0.2044 0.5675 0.046 Uiso calc R 1 1
C C5 0.80004(13) 0.28975(8) 0.69353(13) 0.0395(3) Uani d . 1 1
H H5A 0.8490 0.2905 0.7814 0.047 Uiso calc R 1 1
H H5B 0.8654 0.3052 0.6430 0.047 Uiso calc R 1 1
C C6 0.67966(14) 0.34838(7) 0.67307(12) 0.0371(3) Uani d . 1 1
H H6A 0.6355 0.3506 0.5841 0.045 Uiso calc R 1 1
H H6B 0.7154 0.4008 0.6992 0.045 Uiso calc R 1 1
C C7 0.57121(13) 0.32470(7) 0.74771(11) 0.0307(3) Uani d . 1 1
H H7A 0.4945 0.3622 0.7312 0.037 Uiso calc R 1 1
H H7B 0.6134 0.3261 0.8372 0.037 Uiso calc R 1 1
C C8 0.29903(11) 0.12078(6) 0.61624(10) 0.0233(2) Uani d . 1 1
H H8 0.3593 0.1500 0.5715 0.028 Uiso calc R 1 1
C C9 0.33861(12) 0.03328(7) 0.61448(11) 0.0292(3) Uani d . 1 1
H H9A 0.2805 0.0024 0.6578 0.035 Uiso calc R 1 1
H H9B 0.4352 0.0263 0.6586 0.035 Uiso calc R 1 1
C C10 0.31939(13) 0.00374(7) 0.47898(12) 0.0340(3) Uani d . 1 1
H H10A 0.3821 0.0323 0.4374 0.041 Uiso calc R 1 1
H H10B 0.3430 -0.0521 0.4795 0.041 Uiso calc R 1 1
C C11 0.16953(14) 0.01560(8) 0.40628(12) 0.0369(3) Uani d . 1 1
H H11A 0.1076 -0.0167 0.4434 0.044 Uiso calc R 1 1
H H11B 0.1606 -0.0014 0.3197 0.044 Uiso calc R 1 1
C C12 0.12716(15) 0.10224(8) 0.40858(12) 0.0381(3) Uani d . 1 1
H H12A 0.0298 0.1079 0.3662 0.046 Uiso calc R 1 1
H H12B 0.1825 0.1337 0.3632 0.046 Uiso calc R 1 1
C C13 0.14821(12) 0.13330(7) 0.54369(11) 0.0286(3) Uani d . 1 1
H H13A 0.1259 0.1893 0.5419 0.034 Uiso calc R 1 1
H H13B 0.0853 0.1058 0.5864 0.034 Uiso calc R 1 1
C C14 0.23915(12) 0.11819(6) 0.82848(10) 0.0257(3) Uani d . 1 1
H H14 0.1855 0.0750 0.7804 0.031 Uiso calc R 1 1
C C15 0.13228(13) 0.17564(7) 0.86046(12) 0.0334(3) Uani d . 1 1
H H15A 0.0738 0.1963 0.7833 0.040 Uiso calc R 1 1
H H15B 0.1803 0.2199 0.9082 0.040 Uiso calc R 1 1
C C16 0.04124(15) 0.13386(9) 0.93748(13) 0.0417(3) Uani d . 1 1
H H16A -0.0231 0.1717 0.9604 0.050 Uiso calc R 1 1
H H16B -0.0132 0.0928 0.8866 0.050 Uiso calc R 1 1
C C17 0.12985(17) 0.09710(9) 1.05623(13) 0.0473(4) Uani d . 1 1
H H17A 0.0699 0.0692 1.1015 0.057 Uiso calc R 1 1
H H17B 0.1780 0.1387 1.1106 0.057 Uiso calc R 1 1
C C18 0.23659(16) 0.03963(9) 1.02435(13) 0.0445(3) Uani d . 1 1
H H18A 0.1883 -0.0047 0.9769 0.053 Uiso calc R 1 1
H H18B 0.2947 0.0190 1.1017 0.053 Uiso calc R 1 1
C C19 0.32894(13) 0.08035(8) 0.94690(12) 0.0342(3) Uani d . 1 1
H H19A 0.3852 0.1208 0.9976 0.041 Uiso calc R 1 1
H H19B 0.3915 0.0417 0.9230 0.041 Uiso calc R 1 1

loop_
_atom_site_aniso_label
_atom_site_aniso_U_11
_atom_site_aniso_U_22
_atom_site_aniso_U_33
_atom_site_aniso_U_12
_atom_site_aniso_U_13
_atom_site_aniso_U_23
N1 0.0262(5) 0.0280(5) 0.0215(5) -0.0046(4) 0.0095(4) -0.0030(3)
O1 0.0446(5) 0.0404(5) 0.0246(4) -0.0135(4) 0.0129(4) -0.0098(3)
C1 0.0266(5) 0.0262(5) 0.0217(5) -0.0017(4) 0.0054(4) -0.0009(4)
C2 0.0260(5) 0.0269(5) 0.0213(5) -0.0051(4) 0.0053(4) -0.0025(4)
C3 0.0292(6) 0.0282(6) 0.0379(6) -0.0031(5) 0.0087(5) -0.0028(5)
C4 0.0292(6) 0.0391(7) 0.0497(8) -0.0049(5) 0.0151(5) -0.0089(6)
C5 0.0312(6) 0.0454(7) 0.0439(7) -0.0142(5) 0.0129(5) -0.0067(6)
C6 0.0437(7) 0.0309(6) 0.0386(7) -0.0138(5) 0.0133(5) -0.0035(5)
C7 0.0360(6) 0.0265(6) 0.0309(6) -0.0062(5) 0.0104(5) -0.0038(4)
C8 0.0249(5) 0.0251(5) 0.0214(5) -0.0045(4) 0.0083(4) -0.0027(4)
C9 0.0288(6) 0.0295(6) 0.0291(6) 0.0023(4) 0.0059(4) -0.0039(4)
C10 0.0374(7) 0.0314(6) 0.0344(7) -0.0002(5) 0.0109(5) -0.0101(5)
C11 0.0402(7) 0.0367(7) 0.0319(6) -0.0079(5) 0.0039(5) -0.0111(5)
C12 0.0425(7) 0.0395(7) 0.0276(6) 0.0021(5) -0.0022(5) -0.0024(5)
C13 0.0301(6) 0.0276(6) 0.0273(6) 0.0012(4) 0.0050(5) -0.0001(4)
C14 0.0279(6) 0.0278(5) 0.0233(5) -0.0041(4) 0.0101(4) -0.0010(4)
C15 0.0339(6) 0.0362(6) 0.0345(6) 0.0019(5) 0.0171(5) 0.0011(5)
C16 0.0394(7) 0.0505(8) 0.0424(7) -0.0029(6) 0.0245(6) -0.0021(6)
C17 0.0567(9) 0.0587(9) 0.0332(7) -0.0126(7) 0.0242(6) 0.0014(6)
C18 0.0524(8) 0.0470(8) 0.0359(7) -0.0061(6) 0.0132(6) 0.0137(6)
C19 0.0342(6) 0.0383(7) 0.0307(6) -0.0018(5) 0.0085(5) 0.0064(5)

loop_
_atom_type_symbol
_atom_type_description
_atom_type_scat_dispersion_real
_atom_type_scat_dispersion_imag
_atom_type_scat_source
C C 0.0181 0.0091 'International Tables Vol C Tables 4.2.6.8 and 6.1.1.4'
H H 0.0000 0.0000 'International Tables Vol C Tables 4.2.6.8 and 6.1.1.4'
N N 0.0311 0.0180 'International Tables Vol C Tables 4.2.6.8 and 6.1.1.4'
O O 0.0492 0.0322 'International Tables Vol C Tables 4.2.6.8 and 6.1.1.4'

loop_
_geom_angle_atom_site_label_1
_geom_angle_atom_site_label_2
_geom_angle_atom_site_label_3
_geom_angle
C1 N1 C8 124.39(9)
C1 N1 C14 119.73(9)
C8 N1 C14 115.84(8)
O1 C1 N1 121.32(10)
O1 C1 C2 119.40(10)
N1 C1 C2 119.13(9)
C1 C2 C7 111.49(9)
C1 C2 C3 108.41(9)
C7 C2 C3 109.97(9)
C1 C2 H2 109.0
C7 C2 H2 109.0
C3 C2 H2 109.0
C4 C3 C2 111.28(10)
C4 C3 H3A 109.4
C2 C3 H3A 109.4
C4 C3 H3B 109.4
C2 C3 H3B 109.4
H3A C3 H3B 108.0
C5 C4 C3 110.79(10)
C5 C4 H4A 109.5
C3 C4 H4A 109.5
C5 C4 H4B 109.5
C3 C4 H4B 109.5
H4A C4 H4B 108.1
C6 C5 C4 110.57(10)
C6 C5 H5A 109.5
C4 C5 H5A 109.5
C6 C5 H5B 109.5
C4 C5 H5B 109.5
H5A C5 H5B 108.1
C5 C6 C7 111.31(10)
C5 C6 H6A 109.4
C7 C6 H6A 109.4
C5 C6 H6B 109.4
C7 C6 H6B 109.4
H6A C6 H6B 108.0
C6 C7 C2 110.33(10)
C6 C7 H7A 109.6
C2 C7 H7A 109.6
C6 C7 H7B 109.6
C2 C7 H7B 109.6
H7A C7 H7B 108.1
N1 C8 C9 112.66(9)
N1 C8 C13 111.86(9)
C9 C8 C13 110.29(9)
N1 C8 H8 107.2
C9 C8 H8 107.2
C13 C8 H8 107.2
C8 C9 C10 110.50(9)
C8 C9 H9A 109.6
C10 C9 H9A 109.6
C8 C9 H9B 109.6
C10 C9 H9B 109.6
H9A C9 H9B 108.1
C11 C10 C9 110.87(10)
C11 C10 H10A 109.5
C9 C10 H10A 109.5
C11 C10 H10B 109.5
C9 C10 H10B 109.5
H10A C10 H10B 108.1
C10 C11 C12 110.75(10)
C10 C11 H11A 109.5
C12 C11 H11A 109.5
C10 C11 H11B 109.5
C12 C11 H11B 109.5
H11A C11 H11B 108.1
C11 C12 C13 111.45(10)
C11 C12 H12A 109.3
C13 C12 H12A 109.3
C11 C12 H12B 109.3
C13 C12 H12B 109.3
H12A C12 H12B 108.0
C8 C13 C12 110.87(10)
C8 C13 H13A 109.5
C12 C13 H13A 109.5
C8 C13 H13B 109.5
C12 C13 H13B 109.5
H13A C13 H13B 108.1
N1 C14 C15 113.01(9)
N1 C14 C19 112.78(9)
C15 C14 C19 111.69(10)
N1 C14 H14 106.2
C15 C14 H14 106.2
C19 C14 H14 106.2
C14 C15 C16 110.43(10)
C14 C15 H15A 109.6
C16 C15 H15A 109.6
C14 C15 H15B 109.6
C16 C15 H15B 109.6
H15A C15 H15B 108.1
C17 C16 C15 111.15(11)
C17 C16 H16A 109.4
C15 C16 H16A 109.4
C17 C16 H16B 109.4
C15 C16 H16B 109.4
H16A C16 H16B 108.0
C16 C17 C18 111.00(11)
C16 C17 H17A 109.4
C18 C17 H17A 109.4
C16 C17 H17B 109.4
C18 C17 H17B 109.4
H17A C17 H17B 108.0
C17 C18 C19 111.22(11)
C17 C18 H18A 109.4
C19 C18 H18A 109.4
C17 C18 H18B 109.4
C19 C18 H18B 109.4
H18A C18 H18B 108.0
C14 C19 C18 110.50(10)
C14 C19 H19A 109.6
C18 C19 H19A 109.6
C14 C19 H19B 109.6
C18 C19 H19B 109.6
H19A C19 H19B 108.1

loop_
_geom_bond_atom_site_label_1
_geom_bond_atom_site_label_2
_geom_bond_distance
N1 C1 1.3634(14)
N1 C8 1.4785(13)
N1 C14 1.4826(13)
O1 C1 1.2317(13)
C1 C2 1.5283(15)
C2 C7 1.5322(14)
C2 C3 1.5392(16)
C2 H2 0.9800
C3 C4 1.5267(17)
C3 H3A 0.9700
C3 H3B 0.9700
C4 C5 1.5243(18)
C4 H4A 0.9700
C4 H4B 0.9700
C5 C6 1.520(2)
C5 H5A 0.9700
C5 H5B 0.9700
C6 C7 1.5302(17)
C6 H6A 0.9700
C6 H6B 0.9700
C7 H7A 0.9700
C7 H7B 0.9700
C8 C9 1.5279(15)
C8 C13 1.5302(15)
C8 H8 0.9800
C9 C10 1.5286(16)
C9 H9A 0.9700
C9 H9B 0.9700
C10 C11 1.5212(18)
C10 H10A 0.9700
C10 H10B 0.9700
C11 C12 1.5218(18)
C11 H11A 0.9700
C11 H11B 0.9700
C12 C13 1.5316(16)
C12 H12A 0.9700
C12 H12B 0.9700
C13 H13A 0.9700
C13 H13B 0.9700
C14 C15 1.5252(16)
C14 C19 1.5300(16)
C14 H14 0.9800
C15 C16 1.5279(16)
C15 H15A 0.9700
C15 H15B 0.9700
C16 C17 1.521(2)
C16 H16A 0.9700
C16 H16B 0.9700
C17 C18 1.524(2)
C17 H17A 0.9700
C17 H17B 0.9700
C18 C19 1.5323(17)
C18 H18A 0.9700
C18 H18B 0.9700
C19 H19A 0.9700
C19 H19B 0.9700

loop_
_geom_hbond_atom_site_label_D
_geom_hbond_atom_site_label_H
_geom_hbond_atom_site_label_A
_geom_hbond_site_symmetry_A
_geom_hbond_distance_DH
_geom_hbond_distance_HA
_geom_hbond_distance_DA
_geom_hbond_angle_DHA
C2 H2 O1 4_565 0.98 2.44 3.3861(13) 163

loop_
_geom_torsion_atom_site_label_1
_geom_torsion_atom_site_label_2
_geom_torsion_atom_site_label_3
_geom_torsion_atom_site_label_4
_geom_torsion
C8 N1 C1 O1 172.53(10)
C14 N1 C1 O1 -5.19(16)
C8 N1 C1 C2 -11.91(16)
C14 N1 C1 C2 170.37(9)
O1 C1 C2 C7 -23.63(15)
N1 C1 C2 C7 160.73(10)
O1 C1 C2 C3 97.56(12)
N1 C1 C2 C3 -78.08(12)
C1 C2 C3 C4 -178.71(9)
C7 C2 C3 C4 -56.59(12)
C2 C3 C4 C5 56.50(14)
C3 C4 C5 C6 -56.37(15)
C4 C5 C6 C7 57.27(14)
C5 C6 C7 C2 -57.68(13)
C1 C2 C7 C6 176.91(9)
C3 C2 C7 C6 56.63(12)
C1 N1 C8 C9 118.68(11)
C14 N1 C8 C9 -63.52(12)
C1 N1 C8 C13 -116.41(11)
C14 N1 C8 C13 61.39(12)
N1 C8 C9 C10 -176.70(9)
C13 C8 C9 C10 57.54(12)
C8 C9 C10 C11 -57.93(13)
C9 C10 C11 C12 56.68(14)
C10 C11 C12 C13 -55.58(15)
N1 C8 C13 C12 177.46(9)
C9 C8 C13 C12 -56.32(12)
C11 C12 C13 C8 55.60(14)
C1 N1 C14 C15 65.94(13)
C8 N1 C14 C15 -111.97(11)
C1 N1 C14 C19 -61.92(13)
C8 N1 C14 C19 120.17(10)
N1 C14 C15 C16 175.50(10)
C19 C14 C15 C16 -56.07(14)
C14 C15 C16 C17 56.40(15)
C15 C16 C17 C18 -56.75(16)
C16 C17 C18 C19 56.23(16)
N1 C14 C19 C18 -175.89(10)
C15 C14 C19 C18 55.56(14)
C17 C18 C19 C14 -55.32(15)

loop_
_cod_related_entry_id
_cod_related_entry_database
_cod_related_entry_code
1 ChemSpider 2582860
